data_4078820
loop_
_publ_author_name
'Ardizzoia, G. Attilio'
'Brenna, Stefano'
'Durini, Sara'
'Therrien, Bruno'

_publ_section_title
;
 Ruthenium(II) Complexes Bearing a Ligand Derived fromP,N-
 orP,N,O-Diphenylphosphinobenzoxazine: Synthesis, X-ray Characterization,
 andcisDiastereoselectivity in Styrene Cyclopropanation
;
_journal_issue 15
_journal_name_full Organometallics
_journal_page_first 5427
_journal_paper_doi 10.1021/om300434u
_journal_volume 31
_journal_year 2012
_chemical_formula_moiety 'C44 H37 Cl2 N O P2 Ru, 2 C H2 Cl2'
_chemical_formula_sum 'C46 H41 Cl6 N O P2 Ru'
_chemical_formula_weight 999.51
_chemical_name_systematic
;
?
;
_space_group_IT_number 14
_symmetry_cell_setting monoclinic
_symmetry_Int_Tables_number 14
_symmetry_space_group_name_Hall '-P 2ybc'
_symmetry_space_group_name_H-M 'P 1 21/c 1'
_atom_sites_solution_hydrogens geom
_atom_sites_solution_primary direct
_atom_sites_solution_secondary difmap
_audit_creation_method SHELXL-97
_cell_angle_alpha 90.00
_cell_angle_beta 102.818(6)
_cell_angle_gamma 90.00
_cell_formula_units_Z 4
_cell_length_a 11.9642(8)
_cell_length_b 9.9035(6)
_cell_length_c 37.701(3)
_cell_measurement_reflns_used 8000
_cell_measurement_temperature 173(2)
_cell_measurement_theta_max 27.20
_cell_measurement_theta_min 1.95
_cell_volume 4355.8(5)
_computing_cell_refinement 'CELL (Stoe & Cie, 2000)'
_computing_data_collection 'EXPOSE (Stoe & Cie, 2000)'
_computing_data_reduction 'INTEGRATE (Stoe & Cie, 2000)'
_computing_molecular_graphics 'ORTEP-32 (Farrugia, 1997)'
_computing_publication_material 'SHELXL-97 (Sheldrick, 1997)'
_computing_structure_refinement 'SHELXL-97 (Sheldrick, 1997)'
_computing_structure_solution 'SHELXS-97 (Sheldrick, 1990)'
_diffrn_ambient_temperature 173(2)
_diffrn_detector_area_resol_mean 0.81\%A
_diffrn_measured_fraction_theta_full 0.963
_diffrn_measured_fraction_theta_max 0.963
_diffrn_measurement_device_type 'STOE IPDS'
_diffrn_measurement_method 'phi oscillation'
_diffrn_radiation_monochromator graphite
_diffrn_radiation_source 'fine-focus sealed tube'
_diffrn_radiation_type MoK\a
_diffrn_radiation_wavelength 0.71073
_diffrn_reflns_av_R_equivalents 0.3793
_diffrn_reflns_av_sigmaI/netI 0.3957
_diffrn_reflns_limit_h_max 16
_diffrn_reflns_limit_h_min -16
_diffrn_reflns_limit_k_max 13
_diffrn_reflns_limit_k_min -13
_diffrn_reflns_limit_l_max 51
_diffrn_reflns_limit_l_min -51
_diffrn_reflns_number 45224
_diffrn_reflns_theta_full 29.23
_diffrn_reflns_theta_max 29.23
_diffrn_reflns_theta_min 1.75
_diffrn_standards_decay_% 0
_diffrn_standards_interval_time 0
_diffrn_standards_number 0
_exptl_absorpt_coefficient_mu 0.839
_exptl_absorpt_correction_T_max 0.837
_exptl_absorpt_correction_T_min 0.491
_exptl_absorpt_correction_type empirical
_exptl_absorpt_process_details 'Walker, N. & Stuart, D. (1983)'
_exptl_crystal_colour orange
_exptl_crystal_density_diffrn 1.524
_exptl_crystal_density_method 'not measured'
_exptl_crystal_description block
_exptl_crystal_F_000 2032
_exptl_crystal_size_max 0.20
_exptl_crystal_size_mid 0.16
_exptl_crystal_size_min 0.13
_refine_diff_density_max 0.840
_refine_diff_density_min -1.119
_refine_diff_density_rms 0.158
_refine_ls_extinction_method none
_refine_ls_goodness_of_fit_ref 0.961
_refine_ls_hydrogen_treatment constr
_refine_ls_matrix_type full
_refine_ls_number_parameters 514
_refine_ls_number_reflns 11418
_refine_ls_number_restraints 0
_refine_ls_restrained_S_all 0.961
_refine_ls_R_factor_all 0.2826
_refine_ls_R_factor_gt 0.1244
_refine_ls_shift/su_max 0.000
_refine_ls_shift/su_mean 0.000
_refine_ls_structure_factor_coef Fsqd
_refine_ls_weighting_details 'calc w=1/[\s^2^(Fo^2^)+(0.0244P)^2^] where P=(Fo^2^+2Fc^2^)/3'
_refine_ls_weighting_scheme calc
_refine_ls_wR_factor_gt 0.1459
_refine_ls_wR_factor_ref 0.1901
_reflns_number_gt 4090
_reflns_number_total 11418
_reflns_threshold_expression >2sigma(I)
_cod_data_source_file om300434u_si_002.cif
_cod_data_source_block d:complex2
_cod_depositor_comments
;
The following automatic conversions were performed:
'_atom_site_symetry_multiplicity' tag replaced with
'_atom_site_symmetry_multiplicity'.

Automatic conversion script
Id: cif_correct_tags 1440 2010-10-19 06:21:57Z saulius 

The following automatic conversions were performed:

'_symmetry_cell_setting' value 'Monoclinic' changed to 'monoclinic'
according to /home/saulius/struct/CIF-dictionaries/cif_core.dic
dictionary named 'cif_core.dic' version 2.4.2 from 2011-04-26.

Automatic conversion script
Id: cif_fix_values 1891 2012-01-12 08:04:46Z andrius 
;
_cod_original_sg_symbol_H-M 'P 21/c'
_cod_database_code 4078820

loop_
_symmetry_equiv_pos_as_xyz
'x, y, z'
'-x, y+1/2, -z+1/2'
'-x, -y, -z'
'x, -y-1/2, z-1/2'

loop_
_atom_site_label
_atom_site_type_symbol
_atom_site_fract_x
_atom_site_fract_y
_atom_site_fract_z
_atom_site_U_iso_or_equiv
_atom_site_adp_type
_atom_site_occupancy
_atom_site_symmetry_multiplicity
_atom_site_calc_flag
_atom_site_refinement_flags
C1 C 0.8630(9) 0.5583(11) 0.1447(3) 0.027(3) Uani 1 1 d .
H1A H 0.8856 0.6494 0.1526 0.032 Uiso 1 1 calc R
H1B H 0.9317 0.5037 0.1474 0.032 Uiso 1 1 calc R
C2 C 0.7848(10) 0.5000(11) 0.1676(3) 0.024(3) Uani 1 1 d .
C3 C 0.8289(10) 0.4340(12) 0.2005(4) 0.035(3) Uani 1 1 d .
H3 H 0.9077 0.4335 0.2098 0.042 Uiso 1 1 calc R
C4 C 0.7577(11) 0.3690(12) 0.2197(4) 0.036(3) Uani 1 1 d .
H4 H 0.7881 0.3202 0.2407 0.043 Uiso 1 1 calc R
C5 C 0.6411(11) 0.3788(11) 0.2067(3) 0.033(3) Uani 1 1 d .
H5 H 0.5931 0.3393 0.2201 0.039 Uiso 1 1 calc R
C6 C 0.5925(10) 0.4441(10) 0.1751(3) 0.020(2) Uani 1 1 d .
H6 H 0.5134 0.4498 0.1670 0.024 Uiso 1 1 calc R
C7 C 0.6672(9) 0.5022(10) 0.1556(3) 0.023(3) Uani 1 1 d .
C8 C 0.7013(8) 0.6353(10) 0.1022(3) 0.023(3) Uani 1 1 d .
H8 H 0.7198 0.7265 0.1118 0.027 Uiso 1 1 calc R
C9 C 0.6463(10) 0.6444(10) 0.0627(3) 0.023(3) Uani 1 1 d .
C10 C 0.6945(10) 0.5716(10) 0.0383(4) 0.026(3) Uani 1 1 d .
H10 H 0.7591 0.5187 0.0467 0.031 Uiso 1 1 calc R
C11 C 0.6456(10) 0.5777(11) 0.0007(3) 0.029(3) Uani 1 1 d .
H11 H 0.6781 0.5287 -0.0155 0.034 Uiso 1 1 calc R
C12 C 0.5506(10) 0.6552(10) -0.0121(3) 0.030(3) Uani 1 1 d .
H12 H 0.5181 0.6600 -0.0369 0.036 Uiso 1 1 calc R
C13 C 0.5032(9) 0.7278(9) 0.0133(3) 0.023(3) Uani 1 1 d .
H13 H 0.4377 0.7792 0.0047 0.027 Uiso 1 1 calc R
C14 C 0.5496(9) 0.7265(9) 0.0507(3) 0.020(2) Uani 1 1 d .
C15 C 0.3618(8) 0.8987(10) 0.0545(3) 0.019(2) Uani 1 1 d .
C16 C 0.2662(8) 0.8166(13) 0.0428(3) 0.031(3) Uani 1 1 d .
H16 H 0.2691 0.7270 0.0502 0.037 Uiso 1 1 calc R
C17 C 0.1663(10) 0.8657(12) 0.0200(3) 0.032(3) Uani 1 1 d .
H17 H 0.1038 0.8089 0.0121 0.038 Uiso 1 1 calc R
C18 C 0.1610(10) 1.0016(13) 0.0093(3) 0.036(3) Uani 1 1 d .
H18 H 0.0954 1.0352 -0.0062 0.043 Uiso 1 1 calc R
C19 C 0.2530(10) 1.0847(13) 0.0217(4) 0.041(4) Uani 1 1 d .
H19 H 0.2484 1.1760 0.0157 0.049 Uiso 1 1 calc R
C20 C 0.3524(9) 1.0327(11) 0.0431(3) 0.024(3) Uani 1 1 d .
H20 H 0.4155 1.0892 0.0501 0.029 Uiso 1 1 calc R
C21 C 0.5894(9) 0.9717(11) 0.0896(4) 0.023(3) Uani 1 1 d .
C22 C 0.6477(9) 1.0077(11) 0.0618(4) 0.026(3) Uani 1 1 d .
H22 H 0.6405 0.9541 0.0411 0.031 Uiso 1 1 calc R
C23 C 0.7152(9) 1.1230(11) 0.0657(4) 0.030(3) Uani 1 1 d .
H23 H 0.7510 1.1481 0.0472 0.036 Uiso 1 1 calc R
C24 C 0.7297(9) 1.2006(14) 0.0966(3) 0.032(3) Uani 1 1 d .
H24 H 0.7770 1.2763 0.0993 0.039 Uiso 1 1 calc R
C25 C 0.6739(9) 1.1654(11) 0.1233(3) 0.031(3) Uani 1 1 d .
H25 H 0.6814 1.2203 0.1437 0.038 Uiso 1 1 calc R
C26 C 0.6073(11) 1.0519(11) 0.1208(3) 0.026(3) Uani 1 1 d .
H26 H 0.5738 1.0281 0.1399 0.032 Uiso 1 1 calc R
C27 C 0.1736(8) 0.8040(13) 0.1184(3) 0.023(2) Uani 1 1 d .
C28 C 0.1250(8) 0.6897(13) 0.0999(3) 0.027(3) Uani 1 1 d .
H28 H 0.1678 0.6107 0.1011 0.033 Uiso 1 1 calc R
C29 C 0.0134(8) 0.6924(15) 0.0796(3) 0.033(3) Uani 1 1 d .
H29 H -0.0176 0.6152 0.0672 0.039 Uiso 1 1 calc R
C30 C -0.0533(10) 0.8085(16) 0.0774(3) 0.047(4) Uani 1 1 d .
H30 H -0.1293 0.8085 0.0646 0.056 Uiso 1 1 calc R
C31 C -0.0036(10) 0.9246(13) 0.0949(4) 0.045(4) Uani 1 1 d .
H31 H -0.0456 1.0044 0.0926 0.054 Uiso 1 1 calc R
C32 C 0.1070(10) 0.9229(12) 0.1154(4) 0.035(3) Uani 1 1 d .
H32 H 0.1380 1.0008 0.1275 0.042 Uiso 1 1 calc R
C33 C 0.3000(9) 0.6915(12) 0.1849(3) 0.022(2) Uani 1 1 d .
C34 C 0.3941(10) 0.6521(11) 0.2113(3) 0.027(3) Uani 1 1 d .
H34 H 0.4669 0.6807 0.2097 0.032 Uiso 1 1 calc R
C35 C 0.3817(10) 0.5706(11) 0.2402(4) 0.031(3) Uani 1 1 d .
H35 H 0.4454 0.5469 0.2582 0.038 Uiso 1 1 calc R
C36 C 0.2743(10) 0.5255(12) 0.2420(3) 0.033(3) Uani 1 1 d .
H36 H 0.2660 0.4693 0.2610 0.040 Uiso 1 1 calc R
C37 C 0.1807(11) 0.5618(13) 0.2165(4) 0.041(4) Uani 1 1 d .
H37 H 0.1089 0.5297 0.2181 0.049 Uiso 1 1 calc R
C38 C 0.1908(9) 0.6466(12) 0.1880(4) 0.035(3) Uani 1 1 d .
H38 H 0.1257 0.6737 0.1711 0.042 Uiso 1 1 calc R
C39 C 0.3342(8) 0.9686(11) 0.1647(4) 0.021(3) Uani 1 1 d .
C40 C 0.3523(9) 1.0745(11) 0.1421(4) 0.033(3) Uani 1 1 d .
H40 H 0.3641 1.0560 0.1190 0.040 Uiso 1 1 calc R
C41 C 0.3525(9) 1.2085(13) 0.1542(4) 0.043(3) Uani 1 1 d .
H41 H 0.3634 1.2787 0.1389 0.051 Uiso 1 1 calc R
C42 C 0.3370(10) 1.2364(13) 0.1880(4) 0.042(4) Uani 1 1 d .
H42 H 0.3367 1.3256 0.1956 0.051 Uiso 1 1 calc R
C43 C 0.3218(10) 1.1342(13) 0.2109(4) 0.042(4) Uani 1 1 d .
H43 H 0.3120 1.1542 0.2341 0.051 Uiso 1 1 calc R
C44 C 0.3210(10) 0.9983(12) 0.1993(4) 0.032(3) Uani 1 1 d .
H44 H 0.3115 0.9289 0.2150 0.038 Uiso 1 1 calc R
C45 C 0.1272(14) 1.294(2) 0.0758(6) 0.101(7) Uani 1 1 d .
H45A H 0.1430 1.1995 0.0721 0.121 Uiso 1 1 calc R
H45B H 0.1992 1.3380 0.0864 0.121 Uiso 1 1 calc R
C46 C 0.899(2) 0.958(2) 0.1821(7) 0.132(9) Uani 1 1 d .
H46A H 0.9086 0.9233 0.1588 0.158 Uiso 1 1 calc R
H46B H 0.8190 0.9811 0.1798 0.158 Uiso 1 1 calc R
Cl1 Cl 0.3665(2) 0.5204(3) 0.09353(8) 0.0242(6) Uani 1 1 d .
Cl2 Cl 0.6082(2) 0.8080(3) 0.17587(8) 0.0285(6) Uani 1 1 d .
Cl3 Cl 0.0644(6) 1.3717(7) 0.0321(2) 0.165(3) Uani 1 1 d .
Cl4 Cl 0.0371(6) 1.3061(7) 0.1051(3) 0.200(4) Uani 1 1 d .
Cl5 Cl 0.9840(7) 1.0990(8) 0.1941(3) 0.198(4) Uani 1 1 d .
Cl6 Cl 0.9403(4) 0.8313(7) 0.21651(18) 0.123(2) Uani 1 1 d .
N1 N 0.6162(7) 0.5717(8) 0.1214(3) 0.016(2) Uani 1 1 d .
H1 H 0.5826 0.5047 0.1062 0.020 Uiso 1 1 calc R
O1 O 0.8020(6) 0.5590(7) 0.1076(2) 0.0238(18) Uani 1 1 d .
P1 P 0.4907(2) 0.8272(2) 0.08237(8) 0.0164(6) Uani 1 1 d .
P2 P 0.3210(2) 0.7971(3) 0.14665(8) 0.0207(6) Uani 1 1 d .
Ru1 Ru 0.47435(7) 0.69826(9) 0.12874(3) 0.01499(18) Uani 1 1 d .

loop_
_atom_site_aniso_label
_atom_site_aniso_U_11
_atom_site_aniso_U_22
_atom_site_aniso_U_33
_atom_site_aniso_U_23
_atom_site_aniso_U_13
_atom_site_aniso_U_12
C1 0.025(6) 0.036(7) 0.017(7) -0.005(5) 0.000(5) -0.008(5)
C2 0.033(6) 0.020(6) 0.018(6) -0.001(5) 0.004(5) 0.004(5)
C3 0.027(6) 0.048(8) 0.031(8) 0.008(6) 0.006(6) 0.009(6)
C4 0.046(8) 0.043(8) 0.020(7) 0.013(6) 0.010(6) 0.011(6)
C5 0.044(7) 0.030(7) 0.027(8) 0.002(6) 0.014(6) 0.001(6)
C6 0.030(6) 0.021(6) 0.011(6) 0.005(4) 0.008(5) -0.002(5)
C7 0.028(6) 0.017(6) 0.025(7) -0.005(5) 0.006(5) 0.000(5)
C8 0.020(5) 0.013(5) 0.035(8) 0.000(5) 0.006(5) -0.002(4)
C9 0.031(6) 0.016(6) 0.027(7) -0.011(5) 0.018(6) -0.009(5)
C10 0.038(7) 0.014(5) 0.028(8) -0.002(5) 0.012(6) -0.006(5)
C11 0.045(7) 0.029(7) 0.016(7) -0.002(5) 0.014(6) -0.009(6)
C12 0.042(7) 0.025(7) 0.020(7) 0.000(5) 0.002(6) -0.009(5)
C13 0.031(6) 0.015(6) 0.023(6) 0.007(4) 0.009(5) -0.007(4)
C14 0.030(6) 0.009(6) 0.020(6) 0.000(4) 0.003(5) -0.004(4)
C15 0.021(5) 0.026(6) 0.009(5) 0.009(4) 0.002(5) -0.001(5)
C16 0.023(5) 0.033(7) 0.038(7) 0.005(6) 0.009(5) -0.009(6)
C17 0.026(6) 0.047(8) 0.023(7) 0.011(6) 0.007(6) -0.012(5)
C18 0.032(7) 0.061(9) 0.014(7) 0.025(6) 0.001(6) 0.004(6)
C19 0.025(7) 0.041(8) 0.061(11) 0.007(7) 0.019(7) 0.001(6)
C20 0.016(5) 0.031(6) 0.026(7) 0.007(5) 0.006(5) 0.001(5)
C21 0.017(5) 0.018(6) 0.029(7) 0.006(5) -0.002(5) -0.002(4)
C22 0.022(6) 0.016(6) 0.042(9) -0.006(5) 0.010(6) -0.011(5)
C23 0.030(6) 0.028(7) 0.035(8) 0.011(6) 0.011(6) -0.002(5)
C24 0.034(6) 0.029(6) 0.035(7) 0.006(7) 0.010(6) -0.007(7)
C25 0.039(6) 0.029(7) 0.026(7) -0.011(5) 0.007(6) -0.018(5)
C26 0.041(7) 0.023(6) 0.013(7) -0.005(5) 0.001(6) -0.003(6)
C27 0.017(4) 0.027(5) 0.029(6) 0.005(6) 0.015(5) 0.003(6)
C28 0.012(4) 0.031(6) 0.039(7) -0.003(7) 0.007(5) -0.010(5)
C29 0.021(5) 0.045(7) 0.034(7) 0.005(7) 0.009(5) -0.008(7)
C30 0.030(6) 0.066(9) 0.038(8) 0.038(8) -0.006(6) -0.010(8)
C31 0.028(7) 0.036(8) 0.074(13) 0.020(8) 0.020(8) 0.003(6)
C32 0.027(6) 0.034(7) 0.046(9) 0.004(7) 0.011(6) 0.002(6)
C33 0.034(5) 0.013(5) 0.024(6) 0.006(5) 0.014(5) 0.003(6)
C34 0.028(6) 0.032(7) 0.025(7) 0.014(5) 0.015(6) 0.005(5)
C35 0.024(6) 0.034(7) 0.033(8) 0.003(6) 0.000(6) 0.009(5)
C36 0.044(8) 0.040(8) 0.017(7) 0.007(6) 0.006(6) -0.008(6)
C37 0.034(7) 0.067(10) 0.021(8) 0.021(7) 0.002(6) -0.014(7)
C38 0.016(5) 0.056(9) 0.034(8) 0.018(6) 0.007(6) -0.007(5)
C39 0.011(5) 0.022(6) 0.031(8) -0.007(5) 0.004(5) 0.003(4)
C40 0.034(7) 0.022(6) 0.050(10) -0.010(6) 0.023(7) -0.018(5)
C41 0.042(7) 0.024(7) 0.059(10) 0.015(8) 0.005(7) -0.005(6)
C42 0.046(8) 0.037(8) 0.053(11) -0.001(7) 0.030(8) -0.004(6)
C43 0.044(8) 0.050(8) 0.033(9) -0.026(7) 0.008(7) 0.003(7)
C44 0.041(7) 0.018(6) 0.038(9) -0.004(6) 0.013(7) -0.003(5)
C45 0.073(11) 0.101(14) 0.14(2) 0.002(17) 0.040(13) 0.011(13)
C46 0.14(2) 0.13(2) 0.11(2) 0.046(17) 0.004(18) -0.017(17)
Cl1 0.0245(14) 0.0205(14) 0.0262(17) -0.0024(12) 0.0030(13) -0.0037(11)
Cl2 0.0275(13) 0.0265(14) 0.0292(16) -0.0031(15) 0.0018(12) -0.0033(14)
Cl3 0.145(6) 0.124(5) 0.193(9) -0.063(5) -0.033(6) 0.050(4)
Cl4 0.184(6) 0.084(4) 0.398(13) -0.011(7) 0.203(8) 0.006(5)
Cl5 0.172(8) 0.139(6) 0.272(13) -0.070(7) 0.025(7) -0.005(6)
Cl6 0.088(3) 0.159(6) 0.109(5) -0.065(5) -0.003(3) 0.034(4)
N1 0.015(4) 0.009(4) 0.024(6) 0.005(4) 0.002(4) 0.002(3)
O1 0.010(3) 0.034(5) 0.027(5) 0.007(4) 0.004(4) 0.003(3)
P1 0.0204(13) 0.0125(15) 0.0165(15) -0.0001(11) 0.0047(12) -0.0037(11)
P2 0.0199(13) 0.0228(14) 0.0192(15) -0.0011(15) 0.0038(12) -0.0026(14)
Ru1 0.0165(4) 0.0151(4) 0.0142(4) -0.0019(5) 0.0050(3) -0.0041(5)

loop_
_atom_type_symbol
_atom_type_description
_atom_type_scat_dispersion_real
_atom_type_scat_dispersion_imag
_atom_type_scat_source
C C 0.0033 0.0016 'International Tables Vol C Tables 4.2.6.8 and 6.1.1.4'
H H 0.0000 0.0000 'International Tables Vol C Tables 4.2.6.8 and 6.1.1.4'
Cl Cl 0.1484 0.1585 'International Tables Vol C Tables 4.2.6.8 and 6.1.1.4'
N N 0.0061 0.0033 'International Tables Vol C Tables 4.2.6.8 and 6.1.1.4'
O O 0.0106 0.0060 'International Tables Vol C Tables 4.2.6.8 and 6.1.1.4'
P P 0.1023 0.0942 'International Tables Vol C Tables 4.2.6.8 and 6.1.1.4'
Ru Ru -1.2594 0.8363 'International Tables Vol C Tables 4.2.6.8 and 6.1.1.4'

loop_
_geom_angle_atom_site_label_1
_geom_angle_atom_site_label_2
_geom_angle_atom_site_label_3
_geom_angle
O1 C1 C2 108.2(9)
O1 C1 H1A 110.1
C2 C1 H1A 110.1
O1 C1 H1B 110.1
C2 C1 H1B 110.1
H1A C1 H1B 108.4
C7 C2 C3 117.1(11)
C7 C2 C1 121.3(11)
C3 C2 C1 121.4(10)
C4 C3 C2 121.5(11)
C4 C3 H3 119.2
C2 C3 H3 119.2
C5 C4 C3 118.2(12)
C5 C4 H4 120.9
C3 C4 H4 120.9
C6 C5 C4 123.0(12)
C6 C5 H5 118.5
C4 C5 H5 118.5
C5 C6 C7 117.1(11)
C5 C6 H6 121.5
C7 C6 H6 121.5
C2 C7 C6 123.0(11)
C2 C7 N1 119.3(10)
C6 C7 N1 117.6(9)
O1 C8 C9 110.7(9)
O1 C8 N1 110.8(8)
C9 C8 N1 108.0(8)
O1 C8 H8 109.1
C9 C8 H8 109.1
N1 C8 H8 109.1
C10 C9 C14 121.3(12)
C10 C9 C8 118.3(11)
C14 C9 C8 120.4(10)
C9 C10 C11 120.2(12)
C9 C10 H10 119.9
C11 C10 H10 119.9
C12 C11 C10 120.4(11)
C12 C11 H11 119.8
C10 C11 H11 119.8
C11 C12 C13 118.3(12)
C11 C12 H12 120.9
C13 C12 H12 120.9
C14 C13 C12 123.4(11)
C14 C13 H13 118.3
C12 C13 H13 118.3
C13 C14 C9 116.5(10)
C13 C14 P1 122.3(8)
C9 C14 P1 121.2(9)
C20 C15 C16 117.0(10)
C20 C15 P1 123.6(8)
C16 C15 P1 119.4(8)
C15 C16 C17 121.6(11)
C15 C16 H16 119.2
C17 C16 H16 119.2
C16 C17 C18 119.3(11)
C16 C17 H17 120.4
C18 C17 H17 120.4
C19 C18 C17 119.8(11)
C19 C18 H18 120.1
C17 C18 H18 120.1
C18 C19 C20 119.8(12)
C18 C19 H19 120.1
C20 C19 H19 120.1
C19 C20 C15 122.5(11)
C19 C20 H20 118.8
C15 C20 H20 118.8
C26 C21 C22 117.9(10)
C26 C21 P1 122.8(9)
C22 C21 P1 119.2(9)
C23 C22 C21 119.6(12)
C23 C22 H22 120.2
C21 C22 H22 120.2
C24 C23 C22 120.9(12)
C24 C23 H23 119.6
C22 C23 H23 119.6
C23 C24 C25 119.3(12)
C23 C24 H24 120.4
C25 C24 H24 120.4
C26 C25 C24 121.8(12)
C26 C25 H25 119.1
C24 C25 H25 119.1
C25 C26 C21 120.3(11)
C25 C26 H26 119.8
C21 C26 H26 119.8
C28 C27 C32 118.3(10)
C28 C27 P2 119.9(9)
C32 C27 P2 121.8(9)
C29 C28 C27 120.4(12)
C29 C28 H28 119.8
C27 C28 H28 119.8
C28 C29 C30 121.3(13)
C28 C29 H29 119.3
C30 C29 H29 119.3
C31 C30 C29 118.3(11)
C31 C30 H30 120.8
C29 C30 H30 120.8
C32 C31 C30 120.8(12)
C32 C31 H31 119.6
C30 C31 H31 119.6
C31 C32 C27 120.7(12)
C31 C32 H32 119.7
C27 C32 H32 119.7
C34 C33 C38 118.1(10)
C34 C33 P2 119.6(8)
C38 C33 P2 122.3(9)
C33 C34 C35 121.1(10)
C33 C34 H34 119.4
C35 C34 H34 119.4
C36 C35 C34 119.3(11)
C36 C35 H35 120.3
C34 C35 H35 120.3
C37 C36 C35 120.9(12)
C37 C36 H36 119.5
C35 C36 H36 119.5
C36 C37 C38 120.6(11)
C36 C37 H37 119.7
C38 C37 H37 119.7
C37 C38 C33 119.8(11)
C37 C38 H38 120.1
C33 C38 H38 120.1
C44 C39 C40 118.8(11)
C44 C39 P2 122.2(9)
C40 C39 P2 118.9(10)
C39 C40 C41 120.1(13)
C39 C40 H40 120.0
C41 C40 H40 120.0
C42 C41 C40 120.4(13)
C42 C41 H41 119.8
C40 C41 H41 119.8
C41 C42 C43 120.6(12)
C41 C42 H42 119.7
C43 C42 H42 119.7
C42 C43 C44 120.0(13)
C42 C43 H43 120.0
C44 C43 H43 120.0
C39 C44 C43 120.0(12)
C39 C44 H44 120.0
C43 C44 H44 120.0
Cl4 C45 Cl3 111.2(10)
Cl4 C45 H45A 109.4
Cl3 C45 H45A 109.4
Cl4 C45 H45B 109.4
Cl3 C45 H45B 109.4
H45A C45 H45B 108.0
Cl5 C46 Cl6 108.8(13)
Cl5 C46 H46A 109.9
Cl6 C46 H46A 109.9
Cl5 C46 H46B 109.9
Cl6 C46 H46B 109.9
H46A C46 H46B 108.3
C7 N1 C8 115.0(8)
C7 N1 Ru1 110.0(7)
C8 N1 Ru1 116.6(6)
C7 N1 H1 104.6
C8 N1 H1 104.6
Ru1 N1 H1 104.6
C8 O1 C1 112.5(9)
C15 P1 C14 103.8(5)
C15 P1 C21 102.6(5)
C14 P1 C21 101.3(5)
C15 P1 Ru1 118.2(3)
C14 P1 Ru1 108.6(3)
C21 P1 Ru1 120.0(4)
C39 P2 C33 104.6(6)
C39 P2 C27 100.0(5)
C33 P2 C27 101.2(5)
C39 P2 Ru1 119.7(3)
C33 P2 Ru1 104.1(4)
C27 P2 Ru1 124.4(4)
N1 Ru1 P1 91.4(2)
N1 Ru1 P2 166.9(2)
P1 Ru1 P2 101.67(11)
N1 Ru1 Cl2 86.7(2)
P1 Ru1 Cl2 99.45(10)
P2 Ru1 Cl2 92.02(10)
N1 Ru1 Cl1 81.1(2)
P1 Ru1 Cl1 96.74(10)
P2 Ru1 Cl1 96.21(10)
Cl2 Ru1 Cl1 159.95(10)

loop_
_geom_bond_atom_site_label_1
_geom_bond_atom_site_label_2
_geom_bond_distance
C1 O1 1.426(13)
C1 C2 1.521(15)
C1 H1A 0.9700
C1 H1B 0.9700
C2 C7 1.378(14)
C2 C3 1.398(16)
C3 C4 1.393(16)
C3 H3 0.9300
C4 C5 1.376(16)
C4 H4 0.9300
C5 C6 1.367(15)
C5 H5 0.9300
C6 C7 1.401(14)
C6 H6 0.9300
C7 N1 1.469(14)
C8 O1 1.398(11)
C8 C9 1.491(16)
C8 N1 1.513(13)
C8 H8 0.9800
C9 C10 1.391(14)
C9 C14 1.405(14)
C10 C11 1.409(15)
C10 H10 0.9300
C11 C12 1.367(15)
C11 H11 0.9300
C12 C13 1.415(15)
C12 H12 0.9300
C13 C14 1.394(14)
C13 H13 0.9300
C14 P1 1.814(11)
C15 C20 1.392(14)
C15 C16 1.393(13)
C15 P1 1.806(10)
C16 C17 1.395(15)
C16 H16 0.9300
C17 C18 1.403(15)
C17 H17 0.9300
C18 C19 1.371(16)
C18 H18 0.9300
C19 C20 1.381(15)
C19 H19 0.9300
C20 H20 0.9300
C21 C26 1.395(15)
C21 C22 1.427(16)
C21 P1 1.837(11)
C22 C23 1.388(14)
C22 H22 0.9300
C23 C24 1.372(16)
C23 H23 0.9300
C24 C25 1.372(15)
C24 H24 0.9300
C25 C26 1.369(14)
C25 H25 0.9300
C26 H26 0.9300
C27 C28 1.388(15)
C27 C32 1.412(14)
C27 P2 1.848(10)
C28 C29 1.384(13)
C28 H28 0.9300
C29 C30 1.392(17)
C29 H29 0.9300
C30 C31 1.391(18)
C30 H30 0.9300
C31 C32 1.377(17)
C31 H31 0.9300
C32 H32 0.9300
C33 C34 1.384(14)
C33 C38 1.410(13)
C33 P2 1.842(11)
C34 C35 1.391(15)
C34 H34 0.9300
C35 C36 1.376(15)
C35 H35 0.9300
C36 C37 1.353(16)
C36 H36 0.9300
C37 C38 1.389(15)
C37 H37 0.9300
C38 H38 0.9300
C39 C44 1.380(16)
C39 C40 1.399(16)
C39 P2 1.824(11)
C40 C41 1.403(16)
C40 H40 0.9300
C41 C42 1.357(17)
C41 H41 0.9300
C42 C43 1.369(17)
C42 H42 0.9300
C43 C44 1.415(15)
C43 H43 0.9300
C44 H44 0.9300
C45 Cl4 1.711(18)
C45 Cl3 1.82(2)
C45 H45A 0.9700
C45 H45B 0.9700
C46 Cl5 1.73(2)
C46 Cl6 1.79(2)
C46 H46A 0.9700
C46 H46B 0.9700
Cl1 Ru1 2.402(3)
Cl2 Ru1 2.375(3)
N1 Ru1 2.176(8)
N1 H1 0.9100
P1 Ru1 2.208(3)
P2 Ru1 2.309(3)

loop_
_geom_torsion_atom_site_label_1
_geom_torsion_atom_site_label_2
_geom_torsion_atom_site_label_3
_geom_torsion_atom_site_label_4
_geom_torsion
O1 C1 C2 C7 -23.0(14)
O1 C1 C2 C3 152.6(10)
C7 C2 C3 C4 2.3(18)
C1 C2 C3 C4 -173.5(11)
C2 C3 C4 C5 -4.4(19)
C3 C4 C5 C6 3.0(19)
C4 C5 C6 C7 0.2(17)
C3 C2 C7 C6 1.2(17)
C1 C2 C7 C6 177.0(10)
C3 C2 C7 N1 179.2(10)
C1 C2 C7 N1 -4.9(16)
C5 C6 C7 C2 -2.4(16)
C5 C6 C7 N1 179.5(10)
O1 C8 C9 C10 4.7(13)
N1 C8 C9 C10 -116.7(10)
O1 C8 C9 C14 -174.2(8)
N1 C8 C9 C14 64.4(11)
C14 C9 C10 C11 -0.8(16)
C8 C9 C10 C11 -179.7(9)
C9 C10 C11 C12 0.1(16)
C10 C11 C12 C13 -0.3(15)
C11 C12 C13 C14 1.3(15)
C12 C13 C14 C9 -1.9(14)
C12 C13 C14 P1 177.0(8)
C10 C9 C14 C13 1.7(14)
C8 C9 C14 C13 -179.4(9)
C10 C9 C14 P1 -177.2(8)
C8 C9 C14 P1 1.7(13)
C20 C15 C16 C17 1.2(17)
P1 C15 C16 C17 -177.4(9)
C15 C16 C17 C18 -1.3(18)
C16 C17 C18 C19 -1.1(18)
C17 C18 C19 C20 3(2)
C18 C19 C20 C15 -3.6(19)
C16 C15 C20 C19 1.3(17)
P1 C15 C20 C19 179.8(10)
C26 C21 C22 C23 -2.9(16)
P1 C21 C22 C23 174.8(8)
C21 C22 C23 C24 2.2(17)
C22 C23 C24 C25 -2.0(18)
C23 C24 C25 C26 2.6(18)
C24 C25 C26 C21 -3.4(18)
C22 C21 C26 C25 3.5(16)
P1 C21 C26 C25 -174.1(9)
C32 C27 C28 C29 -1.0(16)
P2 C27 C28 C29 177.8(8)
C27 C28 C29 C30 -0.6(17)
C28 C29 C30 C31 2.7(18)
C29 C30 C31 C32 -3(2)
C30 C31 C32 C27 2(2)
C28 C27 C32 C31 0.3(18)
P2 C27 C32 C31 -178.4(10)
C38 C33 C34 C35 0.0(18)
P2 C33 C34 C35 -179.0(9)
C33 C34 C35 C36 1.7(18)
C34 C35 C36 C37 -1.5(19)
C35 C36 C37 C38 -1(2)
C36 C37 C38 C33 2(2)
C34 C33 C38 C37 -2.1(18)
P2 C33 C38 C37 176.9(10)
C44 C39 C40 C41 -2.3(17)
P2 C39 C40 C41 174.3(8)
C39 C40 C41 C42 1.0(18)
C40 C41 C42 C43 1(2)
C41 C42 C43 C44 -1(2)
C40 C39 C44 C43 2.2(17)
P2 C39 C44 C43 -174.3(9)
C42 C43 C44 C39 -0.7(19)
C2 C7 N1 C8 0.3(14)
C6 C7 N1 C8 178.4(9)
C2 C7 N1 Ru1 -133.9(9)
C6 C7 N1 Ru1 44.3(11)
O1 C8 N1 C7 33.3(12)
C9 C8 N1 C7 154.7(9)
O1 C8 N1 Ru1 164.3(7)
C9 C8 N1 Ru1 -74.3(9)
C9 C8 O1 C1 174.5(8)
N1 C8 O1 C1 -65.7(11)
C2 C1 O1 C8 59.1(11)
C20 C15 P1 C14 -104.7(10)
C16 C15 P1 C14 73.8(9)
C20 C15 P1 C21 0.4(11)
C16 C15 P1 C21 178.9(9)
C20 C15 P1 Ru1 135.0(8)
C16 C15 P1 Ru1 -46.5(10)
C13 C14 P1 C15 6.7(9)
C9 C14 P1 C15 -174.5(8)
C13 C14 P1 C21 -99.5(9)
C9 C14 P1 C21 79.4(9)
C13 C14 P1 Ru1 133.3(7)
C9 C14 P1 Ru1 -47.9(8)
C26 C21 P1 C15 97.0(10)
C22 C21 P1 C15 -80.6(9)
C26 C21 P1 C14 -155.9(9)
C22 C21 P1 C14 26.4(10)
C26 C21 P1 Ru1 -36.5(11)
C22 C21 P1 Ru1 145.8(8)
C44 C39 P2 C33 -4.1(11)
C40 C39 P2 C33 179.4(9)
C44 C39 P2 C27 100.4(10)
C40 C39 P2 C27 -76.1(9)
C44 C39 P2 Ru1 -120.0(9)
C40 C39 P2 Ru1 63.4(10)
C34 C33 P2 C39 -81.8(10)
C38 C33 P2 C39 99.3(10)
C34 C33 P2 C27 174.7(9)
C38 C33 P2 C27 -4.3(11)
C34 C33 P2 Ru1 44.6(10)
C38 C33 P2 Ru1 -134.4(9)
C28 C27 P2 C39 -177.8(9)
C32 C27 P2 C39 0.9(10)
C28 C27 P2 C33 -70.6(9)
C32 C27 P2 C33 108.2(10)
C28 C27 P2 Ru1 45.3(10)
C32 C27 P2 Ru1 -136.0(8)
C7 N1 Ru1 P1 157.0(6)
C8 N1 Ru1 P1 23.7(7)
C7 N1 Ru1 P2 -27.2(15)
C8 N1 Ru1 P2 -160.5(8)
C7 N1 Ru1 Cl2 57.6(6)
C8 N1 Ru1 Cl2 -75.7(7)
C7 N1 Ru1 Cl1 -106.4(6)
C8 N1 Ru1 Cl1 120.3(8)
C15 P1 Ru1 N1 145.9(5)
C14 P1 Ru1 N1 28.1(4)
C21 P1 Ru1 N1 -87.5(5)
C15 P1 Ru1 P2 -33.1(4)
C14 P1 Ru1 P2 -150.9(4)
C21 P1 Ru1 P2 93.5(4)
C15 P1 Ru1 Cl2 -127.2(4)
C14 P1 Ru1 Cl2 115.0(4)
C21 P1 Ru1 Cl2 -0.6(4)
C15 P1 Ru1 Cl1 64.7(4)
C14 P1 Ru1 Cl1 -53.1(4)
C21 P1 Ru1 Cl1 -168.7(4)
C39 P2 Ru1 N1 119.2(12)
C33 P2 Ru1 N1 3.0(12)
C27 P2 Ru1 N1 -111.6(12)
C39 P2 Ru1 P1 -65.1(5)
C33 P2 Ru1 P1 178.7(4)
C27 P2 Ru1 P1 64.2(5)
C39 P2 Ru1 Cl2 35.0(5)
C33 P2 Ru1 Cl2 -81.2(4)
C27 P2 Ru1 Cl2 164.2(5)
C39 P2 Ru1 Cl1 -163.3(5)
C33 P2 Ru1 Cl1 80.5(4)
C27 P2 Ru1 Cl1 -34.1(5)
